data_4345847
loop_
_publ_author_name
'Chorazy, Szymon'
'Kumar, Kunal'
'Nakabayashi, Koji'
'Sieklucka, Barbara'
'Ohkoshi, Shin-Ichi'

_publ_section_title
;
 Fine Tuning of Multicolored Photoluminescence in Crystalline Magnetic
 Materials Constructed of Trimetallic EuxTb1-x[Co(CN)6] Cyanido-Bridged
 Chains.
;
_journal_issue 9
_journal_name_full 'Inorganic chemistry'
_journal_page_first 5239
_journal_page_last 5252
_journal_paper_doi 10.1021/acs.inorgchem.7b00369
_journal_volume 56
_journal_year 2017
_chemical_formula_moiety 'C16 H20 Co Eu N8 O7'
_chemical_formula_sum 'C16 H20 Co Eu N8 O7'
_chemical_formula_weight 647.29
_space_group_IT_number 15
_symmetry_cell_setting monoclinic
_symmetry_Int_Tables_number 15
_symmetry_space_group_name_Hall '-C 2yc'
_symmetry_space_group_name_H-M 'C 1 2/c 1'
_atom_sites_solution_hydrogens difmap
_audit_conform_dict_location ftp://ftp.iucr.org/pub/cif_core.dic
_audit_conform_dict_name cif_core.dic
_audit_conform_dict_version 2.4.3
_audit_creation_date 2016-07-02T23:18:40-00:00
_audit_creation_method 'WinGX routine CIF_UPDATE'
_cell_angle_alpha 90
_cell_angle_beta 116.564(8)
_cell_angle_gamma 90
_cell_formula_units_Z 4
_cell_length_a 15.8502(7)
_cell_length_b 9.2263(4)
_cell_length_c 17.6466(8)
_cell_measurement_reflns_used 10866
_cell_measurement_temperature 100(2)
_cell_measurement_theta_max 27.431
_cell_measurement_theta_min 3.204
_cell_measurement_wavelength 0.71075
_cell_volume 2308.2(2)
_computing_molecular_graphics 'Ortep for Windows (Farrugia, 2012)'
_computing_publication_material 'WinGX publication routines (Farrugia, 2012)'
_computing_structure_refinement 'SHELXL-2014/7 (Sheldrick, 2014)'
_diffrn_ambient_temperature 100(2)
_diffrn_measured_fraction_theta_full 0.998
_diffrn_measured_fraction_theta_max 0.997
_diffrn_measurement_device_type 'Rigaku R-AXIS RAPID'
_diffrn_measurement_method \w
_diffrn_radiation_probe x-ray
_diffrn_radiation_type MoK\a
_diffrn_radiation_wavelength 0.71075
_diffrn_reflns_av_R_equivalents 0.0282
_diffrn_reflns_av_unetI/netI 0.023
_diffrn_reflns_Laue_measured_fraction_full 0.998
_diffrn_reflns_Laue_measured_fraction_max 0.997
_diffrn_reflns_limit_h_max 20
_diffrn_reflns_limit_h_min -20
_diffrn_reflns_limit_k_max 11
_diffrn_reflns_limit_k_min -11
_diffrn_reflns_limit_l_max 22
_diffrn_reflns_limit_l_min -22
_diffrn_reflns_number 10866
_diffrn_reflns_point_group_measured_fraction_full 0.998
_diffrn_reflns_point_group_measured_fraction_max 0.997
_diffrn_reflns_theta_full 25.242
_diffrn_reflns_theta_max 27.431
_diffrn_reflns_theta_min 3.204
_diffrn_standards_number 0
_exptl_absorpt_coefficient_mu 3.464
_exptl_absorpt_correction_T_max 1.0000
_exptl_absorpt_correction_T_min 0.8731
_exptl_absorpt_correction_type multi-scan
_exptl_absorpt_process_details 'ABSCOR (Rigaku, 1995)'
_exptl_crystal_colour colorless
_exptl_crystal_density_diffrn 1.863
_exptl_crystal_density_method 'not measured'
_exptl_crystal_description block
_exptl_crystal_F_000 1272
_exptl_crystal_size_max 0.18
_exptl_crystal_size_mid 0.08
_exptl_crystal_size_min 0.07
_refine_diff_density_max 1.085
_refine_diff_density_min -2.004
_refine_diff_density_rms 0.157
_refine_ls_extinction_method none
_refine_ls_goodness_of_fit_ref 1.311
_refine_ls_hydrogen_treatment refxyz
_refine_ls_matrix_type full
_refine_ls_number_constraints 0
_refine_ls_number_parameters 186
_refine_ls_number_reflns 2629
_refine_ls_number_restraints 6
_refine_ls_restrained_S_all 1.312
_refine_ls_R_factor_all 0.0309
_refine_ls_R_factor_gt 0.0269
_refine_ls_shift/su_max 0
_refine_ls_shift/su_mean 0
_refine_ls_structure_factor_coef Fsqd
_refine_ls_weighting_details 'w=1/[\s^2^(Fo^2^)+16.9787P] where P=(Fo^2^+2Fc^2^)/3'
_refine_ls_weighting_scheme calc
_refine_ls_wR_factor_gt 0.0469
_refine_ls_wR_factor_ref 0.0554
_reflns_Friedel_coverage 0
_reflns_number_gt 2532
_reflns_number_total 2629
_reflns_threshold_expression 'I > 2\s(I)'
_cod_data_source_file ic7b00369_si_002.cif
_cod_data_source_block EuCo
_cod_original_sg_symbol_H-M 'C 2/c'
_cod_database_code 4345847
_shelx_estimated_absorpt_t_min 0.574
_shelx_estimated_absorpt_t_max 0.794

loop_
_symmetry_equiv_pos_as_xyz
'x, y, z'
'-x, y, -z+1/2'
'x+1/2, y+1/2, z'
'-x+1/2, y+1/2, -z+1/2'
'-x, -y, -z'
'x, -y, z-1/2'
'-x+1/2, -y+1/2, -z'
'x+1/2, -y+1/2, z-1/2'

loop_
_atom_site_label
_atom_site_type_symbol
_atom_site_fract_x
_atom_site_fract_y
_atom_site_fract_z
_atom_site_U_iso_or_equiv
_atom_site_adp_type
_atom_site_occupancy
_atom_site_site_symmetry_order
_atom_site_calc_flag
_atom_site_refinement_flags_posn
_atom_site_refinement_flags_adp
_atom_site_refinement_flags_occupancy
Eu1 Eu 0.5 0.40776(3) 0.25 0.00475(7) Uani 1 2 d S T P
Co1 Co 0.75 0.75 0.5 0.00597(13) Uani 1 2 d S . P
N1 N 0.5866(2) 0.6250(3) 0.34308(18) 0.0103(6) Uani 1 1 d . . .
N2 N 0.8829(2) 0.7163(3) 0.41833(19) 0.0135(6) Uani 1 1 d . . .
N4 N 0.7308(2) 0.8006(3) 0.20153(19) 0.0123(6) Uani 1 1 d . . .
N3 N 0.6993(2) 1.0585(3) 0.4330(2) 0.0182(7) Uani 1 1 d . . .
C1 C 0.6489(2) 0.6759(3) 0.4016(2) 0.0080(6) Uani 1 1 d . . .
C2 C 0.8333(2) 0.7320(4) 0.4497(2) 0.0102(7) Uani 1 1 d . . .
C4 C 0.7091(2) 0.6758(4) 0.2282(2) 0.0102(7) Uani 1 1 d . . .
C5 C 0.6301(2) 0.5946(4) 0.1767(2) 0.0089(6) Uani 1 1 d . . .
C6 C 0.5742(3) 0.6490(4) 0.0947(2) 0.0125(7) Uani 1 1 d . . .
C7 C 0.5982(3) 0.7775(4) 0.0688(2) 0.0139(7) Uani 1 1 d . . .
C8 C 0.6776(3) 0.8526(4) 0.1231(2) 0.0133(7) Uani 1 1 d . . .
C3 C 0.7188(2) 0.9415(4) 0.4572(2) 0.0102(7) Uani 1 1 d . . .
H6 H 0.518(3) 0.597(5) 0.058(2) 0.012(10) Uiso 1 1 d . . .
H7 H 0.563(3) 0.811(5) 0.015(3) 0.021(12) Uiso 1 1 d . . .
H8 H 0.698(3) 0.938(5) 0.107(3) 0.017(11) Uiso 1 1 d . . .
H4 H 0.745(3) 0.651(5) 0.283(3) 0.017(11) Uiso 1 1 d . . .
O3 O 0.56035(17) 0.1907(3) 0.21061(16) 0.0112(5) Uani 1 1 d D . .
O2 O 0.37627(17) 0.3292(3) 0.11496(16) 0.0126(5) Uani 1 1 d D . .
O4 O 0.5 0.9260(4) 0.25 0.0211(8) Uani 1 2 d DS T P
O1 O 0.61008(17) 0.4733(3) 0.20472(15) 0.0091(5) Uani 1 1 d D . .
H3B H 0.551(3) 0.100(2) 0.219(2) 0.011 Uiso 1 1 d D U .
H3A H 0.573(3) 0.194(4) 0.1669(18) 0.011 Uiso 1 1 d D U .
H2B H 0.341(2) 0.384(4) 0.0730(18) 0.011 Uiso 1 1 d D U .
H2A H 0.357(3) 0.239(2) 0.105(3) 0.011 Uiso 1 1 d D U .
H4A H 0.462(2) 0.862(3) 0.215(2) 0.011 Uiso 1 1 d D U .
H1 H 0.658(2) 0.414(4) 0.234(2) 0.011 Uiso 1 1 d D U .

loop_
_atom_site_aniso_label
_atom_site_aniso_U_11
_atom_site_aniso_U_22
_atom_site_aniso_U_33
_atom_site_aniso_U_23
_atom_site_aniso_U_13
_atom_site_aniso_U_12
Eu1 0.00535(11) 0.00325(11) 0.00580(11) 0 0.00262(9) 0
Co1 0.0066(3) 0.0045(3) 0.0062(3) -0.0009(2) 0.0023(3) -0.0006(2)
N1 0.0108(15) 0.0106(14) 0.0093(14) 0.0001(11) 0.0043(12) 0.0010(11)
N2 0.0116(15) 0.0173(15) 0.0099(14) -0.0015(12) 0.0034(13) -0.0022(12)
N4 0.0118(15) 0.0111(14) 0.0158(15) -0.0007(12) 0.0077(13) -0.0008(11)
N3 0.0224(17) 0.0122(16) 0.0158(15) 0.0016(12) 0.0047(14) 0.0022(12)
C1 0.0106(17) 0.0060(15) 0.0111(16) 0.0001(12) 0.0082(15) 0.0011(12)
C2 0.0099(17) 0.0096(16) 0.0093(16) -0.0013(13) 0.0027(14) -0.0016(13)
C4 0.0099(17) 0.0127(17) 0.0082(16) -0.0015(13) 0.0041(14) -0.0022(13)
C5 0.0099(15) 0.0082(14) 0.0116(15) 0.0005(14) 0.0075(13) 0.0027(13)
C6 0.0117(18) 0.0149(17) 0.0139(17) -0.0004(14) 0.0082(15) -0.0019(14)
C7 0.0135(18) 0.0169(18) 0.0110(17) 0.0038(14) 0.0051(15) 0.0017(14)
C8 0.0124(18) 0.0102(16) 0.0182(18) 0.0057(14) 0.0078(16) 0.0022(13)
C3 0.0097(16) 0.0110(17) 0.0084(15) -0.0035(13) 0.0026(13) -0.0018(12)
O3 0.0167(13) 0.0071(11) 0.0149(12) 0.0022(10) 0.0116(11) 0.0019(9)
O2 0.0131(13) 0.0076(12) 0.0110(12) 0.0015(10) -0.0002(11) 0.0000(9)
O4 0.028(2) 0.0064(18) 0.024(2) 0 0.0072(18) 0
O1 0.0081(12) 0.0073(11) 0.0118(12) 0.0014(9) 0.0044(10) 0.0009(9)

loop_
_atom_type_symbol
_atom_type_description
_atom_type_scat_dispersion_real
_atom_type_scat_dispersion_imag
_atom_type_scat_source
Eu Eu -0.1578 3.6682 'International Tables Vol C Tables 4.2.6.8 and 6.1.1.4'
Co Co 0.3494 0.9721 'International Tables Vol C Tables 4.2.6.8 and 6.1.1.4'
C C 0.0033 0.0016 'International Tables Vol C Tables 4.2.6.8 and 6.1.1.4'
H H 0 0 'International Tables Vol C Tables 4.2.6.8 and 6.1.1.4'
N N 0.0061 0.0033 'International Tables Vol C Tables 4.2.6.8 and 6.1.1.4'
O O 0.0106 0.006 'International Tables Vol C Tables 4.2.6.8 and 6.1.1.4'

loop_
_geom_angle_atom_site_label_1
_geom_angle_atom_site_label_2
_geom_angle_atom_site_label_3
_geom_angle
_geom_angle_site_symmetry_1
_geom_angle_site_symmetry_3
O1 Eu1 O1 149.53(12) 2_655 .
O1 Eu1 O2 90.81(9) 2_655 .
O1 Eu1 O2 98.23(9) . .
O1 Eu1 O2 98.22(9) 2_655 2_655
O1 Eu1 O2 90.81(9) . 2_655
O2 Eu1 O2 145.18(12) . 2_655
O1 Eu1 O3 70.33(8) 2_655 2_655
O1 Eu1 O3 140.01(8) . 2_655
O2 Eu1 O3 77.73(8) . 2_655
O2 Eu1 O3 73.94(8) 2_655 2_655
O1 Eu1 O3 140.01(8) 2_655 .
O1 Eu1 O3 70.33(8) . .
O2 Eu1 O3 73.94(8) . .
O2 Eu1 O3 77.73(8) 2_655 .
O3 Eu1 O3 70.37(12) 2_655 .
O1 Eu1 N1 81.03(9) 2_655 .
O1 Eu1 N1 75.25(9) . .
O2 Eu1 N1 146.04(9) . .
O2 Eu1 N1 68.78(9) 2_655 .
O3 Eu1 N1 128.45(9) 2_655 .
O3 Eu1 N1 130.93(9) . .
O1 Eu1 N1 75.25(9) 2_655 2_655
O1 Eu1 N1 81.03(9) . 2_655
O2 Eu1 N1 68.78(9) . 2_655
O2 Eu1 N1 146.04(9) 2_655 2_655
O3 Eu1 N1 130.93(9) 2_655 2_655
O3 Eu1 N1 128.44(9) . 2_655
N1 Eu1 N1 77.27(12) . 2_655
O1 Eu1 H1 159.0(9) 2_655 .
O1 Eu1 H1 19.1(6) . .
O2 Eu1 H1 106.8(8) . .
O2 Eu1 H1 74.0(6) 2_655 .
O3 Eu1 H1 123.8(7) 2_655 .
O3 Eu1 H1 58.5(8) . .
N1 Eu1 H1 78.0(9) . .
N1 Eu1 H1 100.1(6) 2_655 .
C1 Co1 C1 180.00(19) . 7_666
C1 Co1 C3 89.54(14) . 7_666
C1 Co1 C3 90.46(14) 7_666 7_666
C1 Co1 C3 90.46(14) . .
C1 Co1 C3 89.54(14) 7_666 .
C3 Co1 C3 180 7_666 .
C1 Co1 C2 91.11(14) . .
C1 Co1 C2 88.89(14) 7_666 .
C3 Co1 C2 89.57(15) 7_666 .
C3 Co1 C2 90.43(15) . .
C1 Co1 C2 88.89(14) . 7_666
C1 Co1 C2 91.11(14) 7_666 7_666
C3 Co1 C2 90.43(15) 7_666 7_666
C3 Co1 C2 89.57(15) . 7_666
C2 Co1 C2 180 . 7_666
C1 N1 Eu1 152.1(3) . .
C4 N4 C8 121.6(3) . .
N1 C1 Co1 176.9(3) . .
N2 C2 Co1 177.7(3) . .
N4 C4 C5 121.9(3) . .
N4 C4 H4 117(3) . .
C5 C4 H4 121(3) . .
O1 C5 C4 120.6(3) . .
O1 C5 C6 122.8(3) . .
C4 C5 C6 116.6(3) . .
C7 C6 C5 120.4(3) . .
C7 C6 H6 121(2) . .
C5 C6 H6 119(2) . .
C8 C7 C6 120.0(3) . .
C8 C7 H7 120(3) . .
C6 C7 H7 120(3) . .
N4 C8 C7 119.6(3) . .
N4 C8 H8 117(3) . .
C7 C8 H8 123(3) . .
N3 C3 Co1 178.2(3) . .
Eu1 O3 H3B 128(3) . .
Eu1 O3 H3A 119(3) . .
H3B O3 H3A 108(4) . .
Eu1 O2 H2B 127(3) . .
Eu1 O2 H2A 123(3) . .
H2B O2 H2A 110(4) . .
C5 O1 Eu1 134.4(2) . .
C5 O1 H1 117(3) . .
Eu1 O1 H1 102(3) . .

loop_
_geom_bond_atom_site_label_1
_geom_bond_atom_site_label_2
_geom_bond_distance
_geom_bond_site_symmetry_2
Eu1 O1 2.301(2) 2_655
Eu1 O1 2.301(2) .
Eu1 O2 2.423(2) .
Eu1 O2 2.423(2) 2_655
Eu1 O3 2.450(2) 2_655
Eu1 O3 2.450(2) .
Eu1 N1 2.565(3) .
Eu1 N1 2.565(3) 2_655
Eu1 H1 2.64(3) .
Co1 C1 1.887(3) .
Co1 C1 1.887(3) 7_666
Co1 C3 1.898(3) 7_666
Co1 C3 1.898(3) .
Co1 C2 1.900(4) .
Co1 C2 1.900(4) 7_666
N1 C1 1.162(4) .
N2 C2 1.155(5) .
N4 C4 1.346(5) .
N4 C8 1.346(5) .
N3 C3 1.151(5) .
C4 C5 1.392(5) .
C4 H4 0.90(4) .
C5 O1 1.318(4) .
C5 C6 1.409(5) .
C6 C7 1.384(5) .
C6 H6 0.96(4) .
C7 C8 1.380(5) .
C7 H7 0.92(4) .
C8 H8 0.94(4) .
O3 H3B 0.874(19) .
O3 H3A 0.878(19) .
O2 H2B 0.863(19) .
O2 H2A 0.882(19) .
O4 H4A 0.875(18) .
O1 H1 0.886(19) .

loop_
_geom_torsion_atom_site_label_1
_geom_torsion_atom_site_label_2
_geom_torsion_atom_site_label_3
_geom_torsion_atom_site_label_4
_geom_torsion
C8 N4 C4 C5 -0.7(5)
N4 C4 C5 O1 -179.4(3)
N4 C4 C5 C6 0.6(5)
O1 C5 C6 C7 179.6(3)
C4 C5 C6 C7 -0.4(5)
C5 C6 C7 C8 0.4(5)
C4 N4 C8 C7 0.7(5)
C6 C7 C8 N4 -0.5(6)
C4 C5 O1 Eu1 105.0(3)
C6 C5 O1 Eu1 -75.1(4)
